data_7005717
loop_
_publ_author_name
'Scapens, David'
'Adams, Harry'
'Johnson, Tony R.'
'Mann, Brian E.'
'Sawle, Philip'
'Aqil, Rehan'
'Perrior, Trevor'
'Motterlini, Roberto'

_publ_section_title
;
 [(Eta-C5H4R)Fe(CO)2X], X = Cl, Br, I, NO3, CO2Me and
 [(eta-C5H4R)Fe(CO)3]+, R = (CH2)nCO2Me (n = 0-2), and CO2CH2CH2OH: a
 new group of CO-releasing molecules.
;
_journal_issue 43
_journal_name_full 'Dalton transactions (Cambridge, England : 2003)'
_journal_page_first 4962
_journal_page_last 4973
_journal_paper_doi 10.1039/b704832g
_journal_year 2007
_chemical_formula_sum 'C9 H7 Fe I O4'
_chemical_formula_weight 361.90
_chemical_name_systematic
;
?
;
_space_group_IT_number 14
_symmetry_cell_setting monoclinic
_symmetry_space_group_name_Hall '-P 2yn'
_symmetry_space_group_name_H-M 'P 1 21/n 1'
_atom_sites_solution_hydrogens geom
_atom_sites_solution_primary direct
_atom_sites_solution_secondary difmap
_audit_creation_method SHELXL-97
_cell_angle_alpha 90.00
_cell_angle_beta 100.262(4)
_cell_angle_gamma 90.00
_cell_formula_units_Z 4
_cell_length_a 7.0434(18)
_cell_length_b 8.121(2)
_cell_length_c 19.607(5)
_cell_measurement_reflns_used 4169
_cell_measurement_temperature 150(2)
_cell_measurement_theta_max 54.946
_cell_measurement_theta_min 5.442
_cell_volume 1103.6(5)
_computing_cell_refinement 'Bruker SMART'
_computing_data_collection 'Bruker SMART'
_computing_data_reduction 'Bruker SAINT'
_computing_molecular_graphics 'Bruker SHELXTL'
_computing_publication_material 'Bruker SHELXTL'
_computing_structure_refinement 'SHELXL-97 (Sheldrick, 1997)'
_computing_structure_solution 'SHELXS-97 (Sheldrick, 1990)'
_diffrn_ambient_temperature 150(2)
_diffrn_detector_area_resol_mean 100
_diffrn_measured_fraction_theta_full 1.000
_diffrn_measured_fraction_theta_max 0.983
_diffrn_measurement_device_type 'CCD area detector'
_diffrn_measurement_method 'phi and omega scans'
_diffrn_radiation_monochromator graphite
_diffrn_radiation_source 'fine-focus sealed tube'
_diffrn_radiation_type MoK\a
_diffrn_radiation_wavelength 0.71073
_diffrn_reflns_av_R_equivalents 0.0566
_diffrn_reflns_av_sigmaI/netI 0.0379
_diffrn_reflns_limit_h_max 8
_diffrn_reflns_limit_h_min -9
_diffrn_reflns_limit_k_max 10
_diffrn_reflns_limit_k_min -10
_diffrn_reflns_limit_l_max 25
_diffrn_reflns_limit_l_min -25
_diffrn_reflns_number 11922
_diffrn_reflns_theta_full 25.00
_diffrn_reflns_theta_max 27.55
_diffrn_reflns_theta_min 2.11
_diffrn_standards_decay_% 0
_diffrn_standards_interval_count 0
_diffrn_standards_interval_time 0
_diffrn_standards_number 0
_exptl_absorpt_coefficient_mu 4.153
_exptl_absorpt_correction_T_max 0.4619
_exptl_absorpt_correction_T_min 0.2942
_exptl_absorpt_correction_type multi-scan
_exptl_absorpt_process_details sadabs
_exptl_crystal_colour RED
_exptl_crystal_density_diffrn 2.178
_exptl_crystal_density_method 'not measured'
_exptl_crystal_description BLOCK
_exptl_crystal_F_000 688
_exptl_crystal_size_max 0.39
_exptl_crystal_size_mid 0.29
_exptl_crystal_size_min 0.22
_refine_diff_density_max 1.376
_refine_diff_density_min -0.657
_refine_diff_density_rms 0.162
_refine_ls_extinction_method none
_refine_ls_goodness_of_fit_ref 1.001
_refine_ls_hydrogen_treatment constr
_refine_ls_matrix_type full
_refine_ls_number_parameters 137
_refine_ls_number_reflns 2509
_refine_ls_number_restraints 0
_refine_ls_restrained_S_all 1.001
_refine_ls_R_factor_all 0.0530
_refine_ls_R_factor_gt 0.0368
_refine_ls_shift/su_max 0.001
_refine_ls_shift/su_mean 0.000
_refine_ls_structure_factor_coef Fsqd
_refine_ls_weighting_details 'calc w=1/[\s^2^(Fo^2^)+(0.0580P)^2^+0.0000P] where P=(Fo^2^+2Fc^2^)/3'
_refine_ls_weighting_scheme calc
_refine_ls_wR_factor_gt 0.0924
_refine_ls_wR_factor_ref 0.1004
_reflns_number_gt 1857
_reflns_number_total 2509
_reflns_threshold_expression >2sigma(I)
_cod_data_source_file b704832g.txt
_cod_data_source_block ime119
_cod_depositor_comments
;
The following automatic conversions were performed:
'_symmetry_cell_setting' value 'Monoclinic' changed to 'monoclinic'
according to '/home/saulius/struct/CIF-dictionaries/cif_core.dic'
dictionary named 'cif_core.dic' version 2.4.1 from
2010-06-29.

'_exptl_absorpt_correction_type' value 'MULTI-SCAN' changed
to 'multi-scan' according to
'/home/saulius/struct/CIF-dictionaries/cif_core.dic' dictionary named
'cif_core.dic' version 2.4.1 from 2010-06-29.

Automatic conversion script
Id: cif_fix_enum 1527 2010-12-29 10:47:43Z saulius 
;
_cod_original_sg_symbol_H-M P2(1)/n
_cod_database_code 7005717

loop_
_symmetry_equiv_pos_as_xyz
'x, y, z'
'-x+1/2, y+1/2, -z+1/2'
'-x, -y, -z'
'x-1/2, -y-1/2, z-1/2'

loop_
_atom_site_label
_atom_site_type_symbol
_atom_site_fract_x
_atom_site_fract_y
_atom_site_fract_z
_atom_site_U_iso_or_equiv
_atom_site_adp_type
_atom_site_occupancy
_atom_site_symmetry_multiplicity
_atom_site_calc_flag
_atom_site_refinement_flags
_atom_site_disorder_assembly
_atom_site_disorder_group
Fe1 Fe 0.83611(9) 0.76008(6) 0.35838(3) 0.01975(16) Uani 1 1 d . . .
I1 I 0.48490(4) 0.76063(3) 0.288644(15) 0.02868(13) Uani 1 1 d . . .
O1 O 0.8068(5) 0.4076(4) 0.38167(19) 0.0424(9) Uani 1 1 d . . .
O2 O 0.9785(6) 0.7339(4) 0.22725(19) 0.0374(8) Uani 1 1 d . . .
O3 O 0.5205(5) 0.8009(5) 0.5001(2) 0.0453(9) Uani 1 1 d . . .
O4 O 0.7790(5) 0.6481(4) 0.54362(18) 0.0399(9) Uani 1 1 d . . .
C1 C 0.8191(7) 0.5445(5) 0.3713(2) 0.0300(10) Uani 1 1 d . . .
C2 C 0.9230(7) 0.7431(5) 0.2781(2) 0.0238(9) Uani 1 1 d . . .
C3 C 1.0105(6) 0.7899(5) 0.4554(2) 0.0258(9) Uani 1 1 d . . .
H3A H 1.0871 0.7015 0.4832 0.031 Uiso 1 1 calc R . .
C4 C 1.0769(7) 0.8943(6) 0.4071(2) 0.0329(11) Uani 1 1 d . . .
H4A H 1.2083 0.8923 0.3945 0.040 Uiso 1 1 calc R . .
C5 C 0.9240(8) 1.0064(5) 0.3805(2) 0.0341(11) Uani 1 1 d . . .
H5A H 0.9303 1.0945 0.3453 0.041 Uiso 1 1 calc R . .
C6 C 0.7671(7) 0.9738(5) 0.4120(2) 0.0303(10) Uani 1 1 d . . .
H6A H 0.6410 1.0336 0.4029 0.036 Uiso 1 1 calc R . .
C7 C 0.8138(6) 0.8370(5) 0.4593(2) 0.0255(9) Uani 1 1 d . . .
C8 C 0.6857(7) 0.7630(5) 0.5019(2) 0.0268(10) Uani 1 1 d . . .
C9 C 0.6701(7) 0.5709(7) 0.5917(3) 0.0454(13) Uani 1 1 d . . .
H9A H 0.7588 0.5109 0.6274 0.068 Uiso 1 1 calc R . .
H9B H 0.5757 0.4941 0.5664 0.068 Uiso 1 1 calc R . .
H9C H 0.6027 0.6559 0.6137 0.068 Uiso 1 1 calc R . .

loop_
_atom_site_aniso_label
_atom_site_aniso_U_11
_atom_site_aniso_U_22
_atom_site_aniso_U_33
_atom_site_aniso_U_23
_atom_site_aniso_U_13
_atom_site_aniso_U_12
Fe1 0.0189(3) 0.0231(3) 0.0172(3) -0.0009(2) 0.0031(2) 0.0014(2)
I1 0.02009(18) 0.0409(2) 0.02414(19) -0.00050(13) 0.00150(12) 0.00234(11)
O1 0.046(2) 0.0279(18) 0.049(2) 0.0039(16) -0.0037(18) 0.0012(15)
O2 0.038(2) 0.053(2) 0.0232(18) 0.0022(15) 0.0106(16) 0.0016(14)
O3 0.032(2) 0.062(2) 0.045(2) 0.005(2) 0.0141(18) 0.0099(17)
O4 0.0325(19) 0.051(2) 0.037(2) 0.0117(17) 0.0085(16) 0.0001(16)
C1 0.027(2) 0.031(2) 0.031(3) -0.004(2) 0.001(2) 0.0038(18)
C2 0.019(2) 0.029(2) 0.023(2) -0.0003(17) 0.0014(18) 0.0008(15)
C3 0.022(2) 0.035(2) 0.019(2) -0.0030(18) 0.0002(18) -0.0029(17)
C4 0.026(2) 0.042(3) 0.029(3) -0.011(2) 0.001(2) -0.0077(19)
C5 0.053(3) 0.028(2) 0.022(2) -0.0009(19) 0.007(2) -0.002(2)
C6 0.037(3) 0.024(2) 0.027(2) -0.0056(18) -0.001(2) 0.0051(18)
C7 0.026(2) 0.029(2) 0.021(2) -0.0046(18) 0.0031(19) -0.0011(17)
C8 0.028(3) 0.030(2) 0.023(2) -0.0038(18) 0.007(2) -0.0006(17)
C9 0.046(3) 0.060(3) 0.034(3) 0.016(3) 0.016(2) -0.003(3)

loop_
_atom_type_symbol
_atom_type_description
_atom_type_scat_dispersion_real
_atom_type_scat_dispersion_imag
_atom_type_scat_source
C C 0.0033 0.0016 'International Tables Vol C Tables 4.2.6.8 and 6.1.1.4'
H H 0.0000 0.0000 'International Tables Vol C Tables 4.2.6.8 and 6.1.1.4'
O O 0.0106 0.0060 'International Tables Vol C Tables 4.2.6.8 and 6.1.1.4'
Fe Fe 0.3463 0.8444 'International Tables Vol C Tables 4.2.6.8 and 6.1.1.4'
I I -0.4742 1.8119 'International Tables Vol C Tables 4.2.6.8 and 6.1.1.4'

loop_
_geom_angle_atom_site_label_1
_geom_angle_atom_site_label_2
_geom_angle_atom_site_label_3
_geom_angle
_geom_angle_site_symmetry_1
_geom_angle_site_symmetry_3
_geom_angle_publ_flag
C1 Fe1 C2 95.26(19) . . ?
C1 Fe1 C3 91.63(19) . . ?
C2 Fe1 C3 124.9(2) . . ?
C1 Fe1 C4 121.13(19) . . ?
C2 Fe1 C4 93.7(2) . . ?
C3 Fe1 C4 39.40(18) . . ?
C1 Fe1 C7 98.06(19) . . ?
C2 Fe1 C7 160.28(18) . . ?
C3 Fe1 C7 40.52(17) . . ?
C4 Fe1 C7 66.89(18) . . ?
C1 Fe1 C5 158.1(2) . . ?
C2 Fe1 C5 96.83(18) . . ?
C3 Fe1 C5 66.44(18) . . ?
C4 Fe1 C5 39.84(18) . . ?
C7 Fe1 C5 66.15(17) . . ?
C1 Fe1 C6 134.9(2) . . ?
C2 Fe1 C6 129.76(17) . . ?
C3 Fe1 C6 66.69(17) . . ?
C4 Fe1 C6 65.71(18) . . ?
C7 Fe1 C6 39.92(16) . . ?
C5 Fe1 C6 38.08(18) . . ?
C1 Fe1 I1 89.69(14) . . ?
C2 Fe1 I1 88.85(15) . . ?
C3 Fe1 I1 145.92(13) . . ?
C4 Fe1 I1 148.59(13) . . ?
C7 Fe1 I1 105.65(12) . . ?
C5 Fe1 I1 108.76(14) . . ?
C6 Fe1 I1 88.79(13) . . ?
C8 O4 C9 116.0(4) . . ?
O1 C1 Fe1 177.7(4) . . ?
O2 C2 Fe1 179.4(4) . . ?
C4 C3 C7 108.1(4) . . ?
C4 C3 Fe1 70.7(3) . . ?
C7 C3 Fe1 70.5(2) . . ?
C4 C3 H3A 126.0 . . ?
C7 C3 H3A 126.0 . . ?
Fe1 C3 H3A 126.0 . . ?
C3 C4 C5 108.0(4) . . ?
C3 C4 Fe1 69.9(2) . . ?
C5 C4 Fe1 70.8(3) . . ?
C3 C4 H4A 126.0 . . ?
C5 C4 H4A 126.0 . . ?
Fe1 C4 H4A 126.0 . . ?
C6 C5 C4 108.8(4) . . ?
C6 C5 Fe1 71.5(3) . . ?
C4 C5 Fe1 69.4(3) . . ?
C6 C5 H5A 125.6 . . ?
C4 C5 H5A 125.6 . . ?
Fe1 C5 H5A 125.6 . . ?
C5 C6 C7 108.9(4) . . ?
C5 C6 Fe1 70.4(3) . . ?
C7 C6 Fe1 69.2(2) . . ?
C5 C6 H6A 125.5 . . ?
C7 C6 H6A 125.5 . . ?
Fe1 C6 H6A 125.5 . . ?
C6 C7 C3 106.2(4) . . ?
C6 C7 C8 126.0(4) . . ?
C3 C7 C8 127.8(4) . . ?
C6 C7 Fe1 70.9(2) . . ?
C3 C7 Fe1 69.0(2) . . ?
C8 C7 Fe1 124.8(3) . . ?
O3 C8 O4 124.5(4) . . ?
O3 C8 C7 124.9(4) . . ?
O4 C8 C7 110.5(4) . . ?
O4 C9 H9A 109.5 . . ?
O4 C9 H9B 109.5 . . ?
H9A C9 H9B 109.5 . . ?
O4 C9 H9C 109.5 . . ?
H9A C9 H9C 109.5 . . ?
H9B C9 H9C 109.5 . . ?

loop_
_geom_bond_atom_site_label_1
_geom_bond_atom_site_label_2
_geom_bond_distance
_geom_bond_site_symmetry_2
_geom_bond_publ_flag
Fe1 C1 1.776(5) . ?
Fe1 C2 1.793(5) . ?
Fe1 C3 2.086(4) . ?
Fe1 C4 2.098(4) . ?
Fe1 C7 2.106(4) . ?
Fe1 C5 2.116(4) . ?
Fe1 C6 2.130(4) . ?
Fe1 I1 2.6046(9) . ?
O1 C1 1.136(5) . ?
O2 C2 1.136(6) . ?
O3 C8 1.198(6) . ?
O4 C8 1.334(5) . ?
O4 C9 1.459(5) . ?
C3 C4 1.411(7) . ?
C3 C7 1.452(6) . ?
C3 H3A 1.0000 . ?
C4 C5 1.436(7) . ?
C4 H4A 1.0000 . ?
C5 C6 1.385(7) . ?
C5 H5A 1.0000 . ?
C6 C7 1.446(6) . ?
C6 H6A 1.0000 . ?
C7 C8 1.464(6) . ?
C9 H9A 0.9800 . ?
C9 H9B 0.9800 . ?
C9 H9C 0.9800 . ?
